data_1532637
loop_
_publ_author_name
'Virovets, A.V.'
'Konchenko, S.N.'
'Fenske, D.'

_publ_section_title
;
 Synthesis and crystal structure of (Fe3 (mue-3-Se) (mue-3-(C O)) (C O)9)
;
_journal_name_full 'Zhurnal Strukturnoi Khimii (Issue-No. from 1981)'
_journal_page_first 746
_journal_page_last 748
_journal_volume 43
_journal_year 2002
_chemical_formula_sum 'C10 Fe3 O10 Se'
_chemical_name_systematic '(Se (C O) (Fe (C O)3)3)'
_space_group_IT_number 14
_symmetry_space_group_name_Hall '-P 2yn'
_symmetry_space_group_name_H-M 'P 1 21/n 1'
_cell_angle_alpha 90
_cell_angle_beta 97.372
_cell_angle_gamma 90
_cell_formula_units_Z 4
_cell_length_a 8.866
_cell_length_b 10.313
_cell_length_c 16.521
_cell_volume 1498.112
_citation_journal_id_ASTM ZSTKAI
_cod_data_source_file Virovets_ZSTKAI_2002_661.cif
_cod_data_source_block C10Fe3O10Se1
_cod_original_sg_symbol_Hall '-P 2ybc (x-z,y,z)'
_cod_original_formula_sum 'C10 Fe3 O10 Se1'
_cod_database_code 1532637

loop_
_symmetry_equiv_pos_as_xyz
x,y,z
-x+1/2,y+1/2,-z+1/2
-x,-y,-z
x-1/2,-y-1/2,z-1/2

loop_
_atom_site_label
_atom_site_type_symbol
_atom_site_fract_x
_atom_site_fract_y
_atom_site_fract_z
_atom_site_occupancy
_atom_site_U_iso_or_equiv
O5 O 0.4901 0.1278 0.8077 1 0.0
O3 O 0.6188 0.5125 0.6658 1 0.0
C2 C 0.6596 0.1808 0.6482 1 0.0
Se1 Se 0.368 0.072 0.563 1 0.0
C3 C 0.5707 0.4177 0.6394 1 0.0
C5 C 0.4023 0.147 0.7516 1 0.0
O10 O 0.2728 0.176 0.3458 1 0.0
C4 C 0.5599 0.2891 0.5002 1 0.0
C9 C 0.1687 0.4147 0.4779 1 0.0
O8 O -0.0859 0.1555 0.5097 1 0.0
O7 O 0.0661 0.3283 0.7632 1 0.0
O1 O 0.2649 0.4627 0.64 1 0.0
Fe2 Fe 0.2601 0.1783 0.6662 1 0.0
O9 O 0.1388 0.5159 0.4564 1 0.0
C7 C 0.1424 0.2697 0.7261 1 0.0
C8 C 0.0366 0.1929 0.5122 1 0.0
O2 O 0.7651 0.1284 0.6765 1 0.0
C1 C 0.2904 0.3541 0.6201 1 0.0
C10 C 0.2569 0.206 0.4107 1 0.0
Fe1 Fe 0.4945 0.266 0.598 1 0.0
O6 O 0.0657 -0.052 0.6743 1 0.0
O4 O 0.607 0.3019 0.4407 1 0.0
Fe3 Fe 0.225 0.2528 0.5128 1 0.0
C6 C 0.1384 0.0355 0.6701 1 0.0
